data_4126674
loop_
_publ_author_name
'Qin, Lei'
'Zhou, Guojun'
'Yu, You-Zhu'
'Nojiri, Hiroyuki'
'Schr\"oder, Christian'
'Winpenny, Richard E. P.'
'Zheng, Yan-Zhen'

_publ_section_title
;
 Topological Self-Assembly of Highly-Symmetric Lanthanide Clusters: A
 Magnetic Study of Exchange-Coupling &quot;Fingerprints&quot; in Giant
 Gadolinium(III) Cages.
;
_journal_name_full 'Journal of the American Chemical Society'
_journal_paper_doi 10.1021/jacs.7b09996
_journal_year 2017
_chemical_formula_sum 'C50 H130 Cl Gd15 O70'
_chemical_formula_weight 4245.73
_chemical_name_common Gd15
_chemical_name_systematic
;
 ?
;
_space_group_crystal_system orthorhombic
_space_group_IT_number 20
_space_group_name_Hall 'C 2c 2'
_space_group_name_H-M_alt 'C 2 2 21'
_symmetry_space_group_name_Hall 'C 2c 2'
_symmetry_space_group_name_H-M 'C 2 2 21'
_atom_sites_solution_hydrogens mixed
_audit_creation_method SHELXL-2014
_cell_angle_alpha 90
_cell_angle_beta 90
_cell_angle_gamma 90
_cell_formula_units_Z 4
_cell_length_a 20.230(2)
_cell_length_b 30.537(3)
_cell_length_c 28.675(3)
_cell_measurement_reflns_used 9525
_cell_measurement_temperature 100(2)
_cell_measurement_theta_max 27.46
_cell_measurement_theta_min 2.24
_cell_volume 17714(3)
_computing_cell_refinement 'Bruker SMART'
_computing_data_collection 'Bruker SMART'
_computing_data_reduction 'Bruker SAINT'
_computing_structure_refinement 'SHELXL-2014 (Sheldrick, 2014)'
_computing_structure_solution 'SHELXL-2014 (Sheldrick, 2014)'
_diffrn_ambient_temperature 100(2)
_diffrn_measured_fraction_theta_full 0.999
_diffrn_measured_fraction_theta_max 0.993
_diffrn_measurement_device_type 'CCD area detector'
_diffrn_measurement_method 'phi and omega scans'
_diffrn_radiation_type MoK\a
_diffrn_radiation_wavelength 0.71073
_diffrn_reflns_av_R_equivalents 0.0267
_diffrn_reflns_av_unetI/netI 0.0353
_diffrn_reflns_Laue_measured_fraction_full 0.999
_diffrn_reflns_Laue_measured_fraction_max 0.993
_diffrn_reflns_limit_h_max 22
_diffrn_reflns_limit_h_min -26
_diffrn_reflns_limit_k_max 36
_diffrn_reflns_limit_k_min -39
_diffrn_reflns_limit_l_max 37
_diffrn_reflns_limit_l_min -36
_diffrn_reflns_number 63791
_diffrn_reflns_point_group_measured_fraction_full 1.000
_diffrn_reflns_point_group_measured_fraction_max 0.993
_diffrn_reflns_theta_full 25.242
_diffrn_reflns_theta_max 27.542
_diffrn_reflns_theta_min 1.401
_exptl_absorpt_coefficient_mu 5.603
_exptl_absorpt_correction_T_max 0.218
_exptl_absorpt_correction_T_min 0.148
_exptl_absorpt_correction_type multi-scan
_exptl_crystal_colour colourless
_exptl_crystal_density_diffrn 1.592
_exptl_crystal_description octahedron
_exptl_crystal_F_000 7868
_exptl_crystal_size_max 0.35
_exptl_crystal_size_mid 0.32
_exptl_crystal_size_min 0.26
_platon_squeeze_details
;
;
_refine_diff_density_max 5.454
_refine_diff_density_min -4.102
_refine_diff_density_rms 0.280
_refine_ls_abs_structure_details
;
 Refined as an inversion twin.
;
_refine_ls_abs_structure_Flack 0.73(3)
_refine_ls_extinction_method none
_refine_ls_goodness_of_fit_ref 1.090
_refine_ls_hydrogen_treatment constr
_refine_ls_matrix_type full
_refine_ls_number_parameters 573
_refine_ls_number_reflns 20250
_refine_ls_number_restraints 1410
_refine_ls_restrained_S_all 1.079
_refine_ls_R_factor_all 0.0647
_refine_ls_R_factor_gt 0.0554
_refine_ls_shift/su_max 0.001
_refine_ls_shift/su_mean 0.000
_refine_ls_structure_factor_coef Fsqd
_refine_ls_weighting_details 'w=1/[\s^2^(Fo^2^)+(0.0860P)^2^+319.5692P] where P=(Fo^2^+2Fc^2^)/3'
_refine_ls_weighting_scheme calc
_refine_ls_wR_factor_gt 0.1481
_refine_ls_wR_factor_ref 0.1563
_reflns_Friedel_coverage 0.876
_reflns_Friedel_fraction_full 1.000
_reflns_Friedel_fraction_max 0.994
_reflns_number_gt 17631
_reflns_number_total 20250
_reflns_threshold_expression 'I > 2\s(I)'
_cod_data_source_file ja7b09996_si_002.cif
_cod_data_source_block Gd15
_cod_database_code 4126674
_shelx_space_group_comment
;
The symmetry employed for this shelxl refinement is uniquely defined
by the following loop, which should always be used as a source of
symmetry information in preference to the above space-group names.
They are only intended as comments.
;
_shelxl_version_number 2014-3

loop_
_space_group_symop_operation_xyz
'x, y, z'
'-x, -y, z+1/2'
'-x, y, -z+1/2'
'x, -y, -z'
'x+1/2, y+1/2, z'
'-x+1/2, -y+1/2, z+1/2'
'-x+1/2, y+1/2, -z+1/2'
'x+1/2, -y+1/2, -z'

loop_
_atom_site_label
_atom_site_type_symbol
_atom_site_fract_x
_atom_site_fract_y
_atom_site_fract_z
_atom_site_U_iso_or_equiv
_atom_site_adp_type
_atom_site_occupancy
_atom_site_site_symmetry_order
_atom_site_calc_flag
_atom_site_refinement_flags_posn
_atom_site_refinement_flags_adp
_atom_site_refinement_flags_occupancy
C1 C 1.1533(11) 0.0702(7) 0.7629(8) 0.0520(16) Uani 1 1 d . U .
C2 C 1.2038(11) 0.0404(7) 0.7384(7) 0.0520(16) Uani 1 1 d . U .
C3 C 1.1734(11) 0.0057(7) 0.7139(8) 0.0520(16) Uani 1 1 d . U .
H3A H 1.1530 -0.0121 0.7374 0.062 Uiso 1 1 d R U .
H3C H 1.2080 -0.0116 0.7004 0.062 Uiso 1 1 d R U .
C4 C 1.2516(11) 0.0652(8) 0.7068(8) 0.055(3) Uani 1 1 d . U .
H4A H 1.2769 0.0870 0.7252 0.066 Uiso 1 1 calc R U .
H4B H 1.2833 0.0446 0.6923 0.066 Uiso 1 1 calc R U .
C5 C 1.2531(13) 0.0213(9) 0.7801(10) 0.069(5) Uani 1 1 d . U .
H5A H 1.2737 0.0459 0.7966 0.104 Uiso 1 1 calc R U .
H5B H 1.2272 0.0038 0.8021 0.104 Uiso 1 1 calc R U .
H5C H 1.2876 0.0030 0.7661 0.104 Uiso 1 1 calc R U .
C6 C 1.1504(9) 0.1753(6) 0.5843(6) 0.033(2) Uani 1 1 d . U .
C7 C 1.2021(10) 0.1891(6) 0.5475(7) 0.039(3) Uani 1 1 d . U .
C8 C 1.1669(10) 0.2017(6) 0.5007(7) 0.041(3) Uani 1 1 d . U .
H8A H 1.2003 0.2047 0.4757 0.049 Uiso 1 1 calc R U .
H8C H 1.1357 0.1782 0.4917 0.049 Uiso 1 1 calc R U .
C9 C 1.2475(9) 0.2249(6) 0.5717(7) 0.042(3) Uani 1 1 d . U .
H9A H 1.2682 0.2121 0.5999 0.050 Uiso 1 1 calc R U .
H9B H 1.2833 0.2334 0.5500 0.050 Uiso 1 1 calc R U .
C10 C 1.2491(10) 0.1483(7) 0.5350(7) 0.047(4) Uani 1 1 d . U .
H10A H 1.2817 0.1573 0.5116 0.071 Uiso 1 1 calc R U .
H10B H 1.2719 0.1384 0.5632 0.071 Uiso 1 1 calc R U .
H10C H 1.2223 0.1243 0.5225 0.071 Uiso 1 1 calc R U .
C11 C 0.8543(8) 0.1914(5) 0.5725(6) 0.032(2) Uani 1 1 d . U .
C12 C 0.8053(9) 0.1573(6) 0.5491(7) 0.039(3) Uani 1 1 d . U .
C13 C 0.7620(9) 0.1389(6) 0.5859(7) 0.042(3) Uani 1 1 d . U .
H13A H 0.7343 0.1171 0.5718 0.050 Uiso 1 1 d R U .
H13D H 0.7336 0.1616 0.5975 0.050 Uiso 1 1 d R U .
C14 C 0.8419(10) 0.1216(6) 0.5251(7) 0.039(3) Uani 1 1 d . U .
H14A H 0.8702 0.1346 0.5021 0.047 Uiso 1 1 d R U .
H14B H 0.8099 0.1042 0.5086 0.047 Uiso 1 1 d R U .
C15 C 0.7665(10) 0.1798(7) 0.5101(8) 0.046(4) Uani 1 1 d . U .
H15A H 0.7974 0.1914 0.4868 0.069 Uiso 1 1 calc R U .
H15B H 0.7368 0.1586 0.4953 0.069 Uiso 1 1 calc R U .
H15C H 0.7405 0.2040 0.5232 0.069 Uiso 1 1 calc R U .
C16 C 0.8479(8) 0.3747(5) 0.6524(5) 0.026(2) Uani 1 1 d . U .
C17 C 0.7962(8) 0.3832(5) 0.6141(5) 0.031(3) Uani 1 1 d . U .
C18 C 0.7536(9) 0.3441(6) 0.6076(6) 0.033(3) Uani 1 1 d . U .
H18A H 0.7305 0.3377 0.6373 0.040 Uiso 1 1 calc R U .
H18B H 0.7196 0.3507 0.5838 0.040 Uiso 1 1 calc R U .
C19 C 0.8321(9) 0.3987(6) 0.5700(6) 0.034(3) Uani 1 1 d . U .
H19A H 0.7985 0.4085 0.5472 0.041 Uiso 1 1 calc R U .
H19B H 0.8595 0.4244 0.5782 0.041 Uiso 1 1 calc R U .
C20 C 0.7501(9) 0.4219(6) 0.6282(6) 0.038(3) Uani 1 1 d . U .
H20A H 0.7766 0.4484 0.6328 0.056 Uiso 1 1 calc R U .
H20B H 0.7176 0.4270 0.6035 0.056 Uiso 1 1 calc R U .
H20C H 0.7271 0.4146 0.6573 0.056 Uiso 1 1 calc R U .
C21 C 0.7515(8) 0.3945(6) 0.8187(6) 0.032(3) Uani 1 1 d . U .
H21A H 0.7289 0.3659 0.8217 0.039 Uiso 1 1 calc R U .
H21B H 0.7175 0.4178 0.8184 0.039 Uiso 1 1 calc R U .
C22 C 0.7994(8) 0.4014(5) 0.8617(6) 0.033(3) Uani 1 1 d . U .
C23 C 0.8519(8) 0.3655(5) 0.8647(5) 0.027(2) Uani 1 1 d . U .
C24 C 0.8339(8) 0.4480(5) 0.8621(6) 0.029(2) Uani 1 1 d . U .
H24A H 0.7994 0.4710 0.8632 0.035 Uiso 1 1 calc R U .
H24B H 0.8613 0.4508 0.8906 0.035 Uiso 1 1 calc R U .
C25 C 0.7521(9) 0.4019(6) 0.9054(6) 0.040(4) Uani 1 1 d . U .
H25A H 0.7195 0.4255 0.9019 0.060 Uiso 1 1 calc R U .
H25B H 0.7292 0.3737 0.9078 0.060 Uiso 1 1 calc R U .
H25C H 0.7781 0.4070 0.9338 0.060 Uiso 1 1 calc R U .
Cl1 Cl 1.0000 0.23503(11) 0.7500 0.0106(6) Uani 1 2 d S T P
Gd1 Gd 1.0000 0.13174(3) 0.7500 0.0298(2) Uani 1 2 d S T P
Gd2 Gd 0.90804(5) 0.10005(3) 0.63461(3) 0.0372(2) Uani 1 1 d . . .
Gd3 Gd 1.09462(5) 0.08897(3) 0.65019(3) 0.03548(19) Uani 1 1 d D . .
Gd4 Gd 1.00168(4) 0.20065(2) 0.63890(2) 0.02503(11) Uani 1 1 d . . .
Gd5 Gd 1.09652(4) 0.27994(2) 0.57395(2) 0.02503(11) Uani 1 1 d . . .
Gd6 Gd 1.00012(5) 0.31998(2) 0.68326(2) 0.02503(11) Uani 1 1 d . . .
Gd7 Gd 0.90630(5) 0.29563(2) 0.57809(3) 0.03077(18) Uani 1 1 d . . .
Gd8 Gd 0.90540(4) 0.40553(2) 0.75903(2) 0.02509(16) Uani 1 1 d . . .
O1 O 1.0697(5) 0.1589(3) 0.6877(3) 0.0194(16) Uani 1 1 d . U .
H1A H 1.1098 0.1749 0.6990 0.023 Uiso 1 1 calc R U .
O2 O 0.9920(5) 0.0794(3) 0.6893(3) 0.0236(18) Uani 1 1 d . U .
H2A H 0.9859 0.0490 0.7013 0.028 Uiso 1 1 calc R U .
O3 O 0.9310(5) 0.1575(3) 0.6892(3) 0.0162(16) Uani 1 1 d . U .
H3B H 0.8908 0.1734 0.7003 0.019 Uiso 1 1 calc R U .
O4 O 1.0089(6) 0.1271(3) 0.6089(3) 0.0248(17) Uani 1 1 d . U .
H4C H 1.0141 0.1259 0.5743 0.030 Uiso 1 1 calc R U .
O5 O 0.9321(5) 0.2628(3) 0.6516(3) 0.0164(15) Uani 1 1 d . U .
H5D H 0.8923 0.2562 0.6710 0.020 Uiso 1 1 calc R U .
O6 O 1.0696(5) 0.2632(4) 0.6523(4) 0.02503(11) Uani 1 1 d . U .
H6A H 1.1091 0.2568 0.6721 0.030 Uiso 1 1 calc R U .
O7 O 0.9933(5) 0.2442(3) 0.5675(3) 0.0203(16) Uani 1 1 d . U .
H7A H 0.9887 0.2261 0.5386 0.024 Uiso 1 1 calc R U .
O8 O 1.0083(5) 0.3273(3) 0.5994(3) 0.0147(16) Uani 1 1 d . U .
H8B H 1.0134 0.3583 0.5887 0.018 Uiso 1 1 calc R U .
O9 O 0.9302(4) 0.3290(3) 0.7495(3) 0.0136(14) Uani 1 1 d . U .
H9C H 0.8903 0.3096 0.7494 0.016 Uiso 1 1 calc R U .
O10 O 1.1103(6) 0.0877(4) 0.7352(4) 0.035(2) Uani 1 1 d . U .
O11 O 1.2117(6) 0.0879(5) 0.6697(5) 0.043(2) Uani 1 1 d . U .
H11A H 1.2351 0.1040 0.6521 0.052 Uiso 1 1 d R U .
O12 O 1.1204(8) 0.0144(5) 0.6749(5) 0.0520(16) Uani 1 1 d . U .
H12A H 1.1004 -0.0072 0.6624 0.062 Uiso 1 1 d R U .
O13 O 1.0528(6) 0.0286(3) 0.6161(4) 0.03548(19) Uani 1 1 d D U .
H90B H 1.0095 0.0228 0.6284 0.053 Uiso 1 1 d R U .
H90C H 1.0497 0.0334 0.5831 0.053 Uiso 1 1 d R U .
O14 O 1.1427(9) 0.0540(5) 0.5825(6) 0.061(4) Uani 1 1 d . U .
H91A H 1.1632 0.0271 0.5921 0.092 Uiso 1 1 d R U .
H91C H 1.1754 0.0730 0.5690 0.092 Uiso 1 1 d R U .
O15 O 1.1575(5) 0.1388(3) 0.6049(4) 0.0244(18) Uani 1 1 d . U .
O16 O 1.1044(5) 0.2013(3) 0.5913(3) 0.0245(17) Uani 1 1 d . U .
O17 O 1.1327(6) 0.2411(4) 0.5058(4) 0.034(2) Uani 1 1 d . U .
H17A H 1.1234 0.2538 0.4803 0.041 Uiso 1 1 d R U .
O18 O 1.2130(5) 0.2610(4) 0.5841(4) 0.030(2) Uani 1 1 d . U .
H18C H 1.2360 0.2805 0.5977 0.036 Uiso 1 1 d R U .
O19 O 0.8479(6) 0.3406(4) 0.8980(4) 0.029(2) Uani 1 1 d . U .
O20 O 1.0806(8) 0.3257(5) 0.5083(5) 0.056(3) Uani 1 1 d . U .
H20E H 1.0398 0.3262 0.5013 0.084 Uiso 1 1 d R U .
H20F H 1.0936 0.3515 0.5144 0.084 Uiso 1 1 d R U .
O22 O 1.1528(6) 0.0729(4) 0.8036(5) 0.041(3) Uani 1 1 d . U .
O23 O 0.7934(7) 0.1203(4) 0.6221(5) 0.044(2) Uani 1 1 d . U .
H23A H 0.7683 0.1145 0.6450 0.053 Uiso 1 1 d R U .
O24 O 0.8806(7) 0.0923(5) 0.5537(5) 0.049(3) Uani 1 1 d . U .
H24C H 0.8963 0.0700 0.5398 0.059 Uiso 1 1 d R U .
O25 O 0.8985(6) 0.1737(3) 0.5980(3) 0.0273(17) Uani 1 1 d . U .
O26 O 0.8485(6) 0.2291(4) 0.5644(4) 0.030(2) Uani 1 1 d . U .
O27 O 0.9218(9) 0.2957(5) 0.4955(5) 0.063(4) Uani 1 1 d . U .
H27A H 0.9002 0.3169 0.4837 0.094 Uiso 1 1 d R U .
H27C H 0.9078 0.2717 0.4842 0.094 Uiso 1 1 d R U .
O28 O 0.8731(6) 0.3673(3) 0.5481(4) 0.0271(19) Uani 1 1 d . U .
H28A H 0.8880 0.3742 0.5214 0.032 Uiso 1 1 d R U .
O29 O 0.7900(5) 0.3063(4) 0.5934(4) 0.0271(19) Uani 1 1 d . U .
H29A H 0.7665 0.2834 0.5899 0.033 Uiso 1 1 d R U .
O30 O 0.8932(5) 0.3473(3) 0.6438(3) 0.0225(17) Uani 1 1 d . U .
O31 O 0.8471(5) 0.3951(3) 0.6902(3) 0.0235(18) Uani 1 1 d . U .
O32 O 0.8746(6) 0.4548(4) 0.8220(4) 0.032(2) Uani 1 1 d . U .
H32A H 0.8914 0.4802 0.8200 0.038 Uiso 1 1 d R U .
O33 O 0.7876(5) 0.3956(4) 0.7768(4) 0.030(2) Uani 1 1 d . U .
H33A H 0.7638 0.3918 0.7527 0.035 Uiso 1 1 d R U .
O34 O 0.8926(5) 0.3638(3) 0.8324(3) 0.0195(17) Uani 1 1 d . U .
O35 O 0.9190(9) 0.4783(4) 0.7310(5) 0.056(4) Uani 1 1 d . U .
H35A H 0.8976 0.4957 0.7485 0.083 Uiso 1 1 d R U .
H35C H 0.9041 0.4799 0.7033 0.083 Uiso 1 1 d R U .
O36 O 1.0071(5) 0.3963(3) 0.7976(3) 0.0141(16) Uani 1 1 d . U .
H10G H 1.0122 0.4156 0.8255 0.017 Uiso 1 1 calc R U .

loop_
_atom_site_aniso_label
_atom_site_aniso_U_11
_atom_site_aniso_U_22
_atom_site_aniso_U_33
_atom_site_aniso_U_23
_atom_site_aniso_U_13
_atom_site_aniso_U_12
C1 0.055(3) 0.050(3) 0.051(3) 0.008(3) 0.011(3) 0.019(3)
C2 0.055(3) 0.050(3) 0.051(3) 0.008(3) 0.011(3) 0.019(3)
C3 0.055(3) 0.050(3) 0.051(3) 0.008(3) 0.011(3) 0.019(3)
C4 0.051(6) 0.060(6) 0.054(6) 0.006(5) 0.009(5) 0.017(5)
C5 0.067(9) 0.069(10) 0.072(9) 0.008(8) -0.002(8) 0.032(8)
C6 0.034(5) 0.032(5) 0.033(5) 0.000(4) 0.018(4) 0.007(4)
C7 0.041(6) 0.037(5) 0.040(6) 0.000(4) 0.022(5) 0.005(5)
C8 0.044(6) 0.039(5) 0.039(5) 0.000(5) 0.022(5) 0.001(5)
C9 0.038(5) 0.041(5) 0.047(6) 0.005(5) 0.019(5) 0.005(5)
C10 0.048(8) 0.047(8) 0.046(8) -0.001(6) 0.030(7) 0.010(7)
C11 0.030(5) 0.028(4) 0.037(5) -0.014(4) -0.012(4) 0.005(4)
C12 0.035(6) 0.033(5) 0.051(6) -0.015(5) -0.014(5) 0.003(5)
C13 0.037(5) 0.035(5) 0.053(5) -0.010(5) -0.013(5) 0.001(5)
C14 0.040(5) 0.030(5) 0.048(5) -0.017(4) -0.020(5) -0.003(5)
C15 0.038(8) 0.044(8) 0.057(8) -0.010(6) -0.032(7) -0.006(6)
C16 0.030(5) 0.023(5) 0.024(4) -0.013(4) 0.004(4) 0.012(4)
C17 0.036(6) 0.029(5) 0.027(5) -0.010(4) -0.008(4) 0.014(4)
C18 0.031(5) 0.037(5) 0.032(5) -0.011(4) -0.003(4) 0.013(4)
C19 0.042(5) 0.031(5) 0.030(5) -0.008(4) -0.004(4) 0.012(5)
C20 0.048(8) 0.039(7) 0.025(7) -0.015(6) -0.022(6) 0.023(6)
C21 0.027(5) 0.037(5) 0.033(5) 0.003(4) 0.010(4) 0.013(4)
C22 0.035(5) 0.032(5) 0.032(5) 0.008(5) 0.013(4) 0.014(4)
C23 0.026(5) 0.026(4) 0.028(4) 0.001(4) 0.015(4) 0.008(4)
C24 0.038(5) 0.023(5) 0.027(5) 0.000(4) 0.012(4) 0.012(4)
C25 0.038(7) 0.046(8) 0.035(6) 0.012(6) 0.029(6) 0.018(6)
Cl1 0.0183(17) 0.0025(15) 0.0110(16) 0.000 0.0001(15) 0.000
Gd1 0.0369(6) 0.0282(5) 0.0242(5) 0.000 0.0079(5) 0.000
Gd2 0.0401(5) 0.0262(4) 0.0454(5) -0.0081(3) -0.0006(4) -0.0068(4)
Gd3 0.0415(5) 0.0301(4) 0.0349(4) -0.0025(3) 0.0128(4) 0.0038(4)
Gd4 0.0258(2) 0.0275(2) 0.02175(19) -0.00395(14) 0.00363(18) -0.00070(19)
Gd5 0.0258(2) 0.0275(2) 0.02175(19) -0.00395(14) 0.00363(18) -0.00070(19)
Gd6 0.0258(2) 0.0275(2) 0.02175(19) -0.00395(14) 0.00363(18) -0.00070(19)
Gd7 0.0378(4) 0.0279(4) 0.0266(4) -0.0060(3) -0.0123(3) 0.0040(4)
Gd8 0.0273(3) 0.0284(3) 0.0196(3) -0.0016(2) -0.0016(3) 0.0074(3)
O1 0.017(3) 0.020(3) 0.021(3) 0.001(3) 0.007(3) 0.004(3)
O2 0.027(4) 0.022(4) 0.022(4) 0.005(3) 0.005(3) 0.004(3)
O3 0.015(3) 0.017(3) 0.017(3) -0.008(3) 0.005(3) -0.002(3)
O4 0.028(4) 0.027(3) 0.020(3) -0.008(3) 0.005(3) -0.001(3)
O5 0.015(3) 0.020(3) 0.014(3) -0.003(3) 0.002(3) 0.003(3)
O6 0.0258(2) 0.0275(2) 0.02175(19) -0.00395(14) 0.00363(18) -0.00070(19)
O7 0.023(3) 0.022(3) 0.016(3) -0.005(3) -0.006(3) 0.003(3)
O8 0.018(4) 0.011(3) 0.015(3) -0.003(3) 0.005(3) 0.008(3)
O9 0.018(3) 0.011(3) 0.012(3) -0.002(3) 0.004(3) 0.001(3)
O10 0.035(4) 0.033(4) 0.036(4) 0.010(3) 0.006(3) 0.015(4)
O11 0.036(4) 0.053(5) 0.041(4) 0.008(4) 0.013(4) 0.011(4)
O12 0.055(3) 0.050(3) 0.051(3) 0.008(3) 0.011(3) 0.019(3)
O13 0.0415(5) 0.0301(4) 0.0349(4) -0.0025(3) 0.0128(4) 0.0038(4)
O14 0.089(8) 0.037(6) 0.058(7) -0.008(6) 0.029(7) -0.012(6)
O15 0.021(4) 0.025(4) 0.027(4) -0.002(3) 0.016(3) 0.008(3)
O16 0.026(4) 0.025(3) 0.022(3) 0.002(3) 0.013(3) 0.007(3)
O17 0.041(5) 0.037(4) 0.024(4) -0.006(4) 0.017(4) 0.001(4)
O18 0.022(4) 0.033(4) 0.036(4) 0.003(4) 0.013(4) -0.001(4)
O19 0.032(5) 0.026(5) 0.029(5) 0.004(4) 0.012(4) 0.003(4)
O20 0.077(8) 0.054(7) 0.036(6) -0.005(5) 0.001(6) 0.017(7)
O22 0.034(5) 0.048(6) 0.040(5) 0.011(4) 0.006(4) 0.017(5)
O23 0.040(5) 0.034(5) 0.057(5) 0.007(4) -0.001(4) -0.005(4)
O24 0.058(5) 0.041(5) 0.047(5) -0.007(4) -0.017(4) 0.009(4)
O25 0.030(4) 0.026(3) 0.026(3) 0.000(3) -0.007(3) -0.001(3)
O26 0.031(4) 0.027(4) 0.031(4) -0.009(3) -0.012(3) 0.003(4)
O27 0.088(9) 0.048(7) 0.053(7) -0.007(6) 0.001(7) 0.031(7)
O28 0.039(4) 0.021(4) 0.021(4) -0.009(3) -0.011(3) 0.011(4)
O29 0.030(4) 0.030(4) 0.022(4) -0.009(3) -0.015(3) 0.002(4)
O30 0.026(4) 0.024(3) 0.017(3) -0.005(3) -0.003(3) 0.011(3)
O31 0.031(4) 0.025(4) 0.015(3) -0.007(3) -0.001(3) 0.016(3)
O32 0.044(5) 0.021(4) 0.030(4) -0.005(3) 0.011(4) 0.007(4)
O33 0.024(4) 0.038(4) 0.026(4) 0.000(4) -0.002(3) 0.009(4)
O34 0.023(4) 0.018(3) 0.018(3) 0.004(3) 0.007(3) 0.007(3)
O35 0.095(9) 0.033(6) 0.039(6) -0.001(5) 0.013(6) 0.014(7)
O36 0.021(4) 0.013(3) 0.009(3) 0.003(3) 0.000(3) 0.001(3)

loop_
_atom_type_symbol
_atom_type_description
_atom_type_scat_dispersion_real
_atom_type_scat_dispersion_imag
_atom_type_scat_source
C C 0.0033 0.0016 'International Tables Vol C Tables 4.2.6.8 and 6.1.1.4'
H H 0.0000 0.0000 'International Tables Vol C Tables 4.2.6.8 and 6.1.1.4'
O O 0.0106 0.0060 'International Tables Vol C Tables 4.2.6.8 and 6.1.1.4'
Cl Cl 0.1484 0.1585 'International Tables Vol C Tables 4.2.6.8 and 6.1.1.4'
Gd Gd -0.1653 3.9035 'International Tables Vol C Tables 4.2.6.8 and 6.1.1.4'

loop_
_geom_angle_atom_site_label_1
_geom_angle_atom_site_label_2
_geom_angle_atom_site_label_3
_geom_angle
_geom_angle_site_symmetry_1
_geom_angle_site_symmetry_3
O22 C1 O10 125.3(19) . .
O22 C1 C2 120.2(19) . .
O10 C1 C2 114.2(18) . .
C3 C2 C4 110.7(19) . .
C3 C2 C1 112(2) . .
C4 C2 C1 113.6(18) . .
C3 C2 C5 110.8(18) . .
C4 C2 C5 102.7(18) . .
C1 C2 C5 106.1(18) . .
C2 C3 O12 121.6(18) . .
O11 C4 C2 107.9(17) . .
O16 C6 O15 124.9(14) . .
O16 C6 C7 116.4(15) . .
O15 C6 C7 118.7(14) . .
C6 C7 C8 110.2(16) . .
C6 C7 C9 106.3(14) . .
C8 C7 C9 117.9(16) . .
C6 C7 C10 110.0(14) . .
C8 C7 C10 105.6(15) . .
C9 C7 C10 106.8(16) . .
O17 C8 C7 110.4(15) . .
O18 C9 C7 112.2(15) . .
O26 C11 O25 126.6(15) . .
O26 C11 C12 119.6(15) . .
O25 C11 C12 113.7(14) . .
C13 C12 C14 110.2(17) . .
C13 C12 C15 112.8(16) . .
C14 C12 C15 104.2(16) . .
C13 C12 C11 108.4(15) . .
C14 C12 C11 111.6(15) . .
C15 C12 C11 109.5(15) . .
O23 C13 C12 115.5(16) . .
O24 C14 C12 117.4(16) . .
O31 C16 O30 120.5(14) . .
O31 C16 C17 121.8(13) . .
O30 C16 C17 117.6(12) . .
C18 C17 C19 114.9(13) . .
C18 C17 C16 110.4(14) . .
C19 C17 C16 108.7(14) . .
C18 C17 C20 107.1(14) . .
C19 C17 C20 105.3(14) . .
C16 C17 C20 110.4(12) . .
O29 C18 C17 112.7(14) . .
O28 C19 C17 115.7(14) . .
O33 C21 C22 110.2(13) . .
C23 C22 C25 112.6(13) . .
C23 C22 C24 109.8(14) . .
C25 C22 C24 104.7(14) . .
C23 C22 C21 111.8(14) . .
C25 C22 C21 104.4(14) . .
C24 C22 C21 113.3(13) . .
O19 C23 O34 126.9(14) . .
O19 C23 C22 116.4(13) . .
O34 C23 C22 116.7(13) . .
O32 C24 C22 112.2(12) . .
Gd1 Cl1 Gd6 143.58(4) . 3_756
Gd1 Cl1 Gd6 143.58(4) . .
Gd6 Cl1 Gd6 72.84(8) 3_756 .
O3 Gd1 O3 141.2(4) 3_756 .
O3 Gd1 O2 69.0(3) 3_756 3_756
O3 Gd1 O2 143.7(3) . 3_756
O3 Gd1 O2 143.7(3) 3_756 .
O3 Gd1 O2 69.0(3) . .
O2 Gd1 O2 95.2(4) 3_756 .
O3 Gd1 O1 71.7(3) 3_756 3_756
O3 Gd1 O1 94.9(3) . 3_756
O2 Gd1 O1 74.2(3) 3_756 3_756
O2 Gd1 O1 137.1(3) . 3_756
O3 Gd1 O1 94.9(3) 3_756 .
O3 Gd1 O1 71.7(3) . .
O2 Gd1 O1 137.1(3) 3_756 .
O2 Gd1 O1 74.2(3) . .
O1 Gd1 O1 140.0(5) 3_756 .
O3 Gd1 O10 123.3(3) 3_756 3_756
O3 Gd1 O10 77.8(3) . 3_756
O2 Gd1 O10 66.2(4) 3_756 3_756
O2 Gd1 O10 73.5(3) . 3_756
O1 Gd1 O10 64.1(3) 3_756 3_756
O1 Gd1 O10 141.7(3) . 3_756
O3 Gd1 O10 77.8(3) 3_756 .
O3 Gd1 O10 123.3(3) . .
O2 Gd1 O10 73.5(3) 3_756 .
O2 Gd1 O10 66.2(4) . .
O1 Gd1 O10 141.7(3) 3_756 .
O1 Gd1 O10 64.1(3) . .
O10 Gd1 O10 118.8(5) 3_756 .
O3 Gd1 Cl1 70.6(2) 3_756 .
O3 Gd1 Cl1 70.6(2) . .
O2 Gd1 Cl1 132.4(2) 3_756 .
O2 Gd1 Cl1 132.4(2) . .
O1 Gd1 Cl1 70.0(2) 3_756 .
O1 Gd1 Cl1 70.0(2) . .
O10 Gd1 Cl1 120.6(3) 3_756 .
O10 Gd1 Cl1 120.6(3) . .
O3 Gd1 Gd3 81.5(2) 3_756 3_756
O3 Gd1 Gd3 112.6(2) . 3_756
O2 Gd1 Gd3 39.2(3) 3_756 3_756
O2 Gd1 Gd3 107.3(2) . 3_756
O1 Gd1 Gd3 41.0(2) 3_756 3_756
O1 Gd1 Gd3 175.7(2) . 3_756
O10 Gd1 Gd3 41.9(2) 3_756 3_756
O10 Gd1 Gd3 112.6(2) . 3_756
Cl1 Gd1 Gd3 110.77(2) . 3_756
O3 Gd1 Gd3 112.6(2) 3_756 .
O3 Gd1 Gd3 81.5(2) . .
O2 Gd1 Gd3 107.3(2) 3_756 .
O2 Gd1 Gd3 39.2(3) . .
O1 Gd1 Gd3 175.7(2) 3_756 .
O1 Gd1 Gd3 41.0(2) . .
O10 Gd1 Gd3 112.5(2) 3_756 .
O10 Gd1 Gd3 41.9(2) . .
Cl1 Gd1 Gd3 110.77(2) . .
Gd3 Gd1 Gd3 138.46(4) 3_756 .
O3 Gd1 Gd4 115.2(2) 3_756 .
O3 Gd1 Gd4 37.6(2) . .
O2 Gd1 Gd4 169.9(2) 3_756 .
O2 Gd1 Gd4 76.0(2) . .
O1 Gd1 Gd4 115.6(2) 3_756 .
O1 Gd1 Gd4 36.0(2) . .
O10 Gd1 Gd4 115.0(3) 3_756 .
O10 Gd1 Gd4 98.0(2) . .
Cl1 Gd1 Gd4 56.556(17) . .
Gd3 Gd1 Gd4 148.05(2) 3_756 .
Gd3 Gd1 Gd4 62.765(18) . .
O22 Gd2 O4 147.0(4) 3_756 .
O22 Gd2 O2 77.4(4) 3_756 .
O4 Gd2 O2 71.2(4) . .
O22 Gd2 O3 82.3(4) 3_756 .
O4 Gd2 O3 77.0(3) . .
O2 Gd2 O3 68.2(3) . .
O22 Gd2 O24 125.7(5) 3_756 .
O4 Gd2 O24 86.1(4) . .
O2 Gd2 O24 140.5(4) . .
O3 Gd2 O24 138.5(4) . .
O22 Gd2 O23 72.3(5) 3_756 .
O4 Gd2 O23 134.6(4) . .
O2 Gd2 O23 147.3(4) . .
O3 Gd2 O23 95.5(4) . .
O24 Gd2 O23 70.1(5) . .
O22 Gd2 O25 127.3(4) 3_756 .
O4 Gd2 O25 67.2(4) . .
O2 Gd2 O25 124.6(4) . .
O3 Gd2 O25 68.2(3) . .
O24 Gd2 O25 70.3(4) . .
O23 Gd2 O25 68.5(4) . .
O22 Gd2 Gd4 123.9(3) 3_756 .
O4 Gd2 Gd4 41.1(2) . .
O2 Gd2 Gd4 80.2(2) . .
O3 Gd2 Gd4 41.7(2) . .
O24 Gd2 Gd4 103.8(4) . .
O23 Gd2 Gd4 106.8(3) . .
O25 Gd2 Gd4 44.5(2) . .
O22 Gd2 Gd3 113.9(3) 3_756 .
O4 Gd2 Gd3 36.8(3) . .
O2 Gd2 Gd3 36.7(2) . .
O3 Gd2 Gd3 78.3(2) . .
O24 Gd2 Gd3 109.5(4) . .
O23 Gd2 Gd3 170.1(3) . .
O25 Gd2 Gd3 101.9(3) . .
Gd4 Gd2 Gd3 63.42(2) . .
O22 Gd2 Gd1 72.2(3) 3_756 .
O4 Gd2 Gd1 76.3(2) . .
O2 Gd2 Gd1 34.5(2) . .
O3 Gd2 Gd1 34.5(2) . .
O24 Gd2 Gd1 162.1(4) . .
O23 Gd2 Gd1 121.1(4) . .
O25 Gd2 Gd1 99.8(2) . .
Gd4 Gd2 Gd1 60.79(2) . .
Gd3 Gd2 Gd1 56.858(19) . .
O13 Gd3 O15 119.3(4) . .
O13 Gd3 O2 77.1(4) . .
O15 Gd3 O2 143.7(3) . .
O13 Gd3 O4 84.9(4) . .
O15 Gd3 O4 78.8(4) . .
O2 Gd3 O4 70.2(3) . .
O13 Gd3 O14 56.1(5) . .
O15 Gd3 O14 68.1(4) . .
O2 Gd3 O14 132.5(5) . .
O4 Gd3 O14 96.3(5) . .
O13 Gd3 O11 117.0(5) . .
O15 Gd3 O11 67.2(4) . .
O2 Gd3 O11 137.7(4) . .
O4 Gd3 O11 145.4(4) . .
O14 Gd3 O11 77.7(6) . .
O13 Gd3 O12 56.1(5) . .
O15 Gd3 O12 130.0(4) . .
O2 Gd3 O12 86.3(4) . .
O4 Gd3 O12 138.6(5) . .
O14 Gd3 O12 74.6(5) . .
O11 Gd3 O12 73.3(5) . .
O13 Gd3 O1 146.0(4) . .
O15 Gd3 O1 78.0(3) . .
O2 Gd3 O1 73.7(3) . .
O4 Gd3 O1 69.2(3) . .
O14 Gd3 O1 145.3(4) . .
O11 Gd3 O1 96.4(4) . .
O12 Gd3 O1 137.0(4) . .
O13 Gd3 O10 117.8(4) . .
O15 Gd3 O10 119.0(4) . .
O2 Gd3 O10 69.1(4) . .
O4 Gd3 O10 126.1(3) . .
O14 Gd3 O10 137.4(5) . .
O11 Gd3 O10 69.3(4) . .
O12 Gd3 O10 70.8(4) . .
O1 Gd3 O10 66.6(3) . .
O13 Gd3 Gd1 115.6(3) . .
O15 Gd3 Gd1 118.5(2) . .
O2 Gd3 Gd1 39.0(2) . .
O4 Gd3 Gd1 80.5(2) . .
O14 Gd3 Gd1 171.5(4) . .
O11 Gd3 Gd1 109.4(3) . .
O12 Gd3 Gd1 102.5(3) . .
O1 Gd3 Gd1 40.6(2) . .
O10 Gd3 Gd1 45.7(3) . .
O13 Gd3 Gd2 69.5(3) . .
O15 Gd3 Gd2 114.2(3) . .
O2 Gd3 Gd2 37.1(2) . .
O4 Gd3 Gd2 35.4(3) . .
O14 Gd3 Gd2 110.1(5) . .
O11 Gd3 Gd2 172.2(3) . .
O12 Gd3 Gd2 109.1(4) . .
O1 Gd3 Gd2 76.7(2) . .
O10 Gd3 Gd2 104.2(3) . .
Gd1 Gd3 Gd2 62.96(2) . .
O13 Gd3 Gd4 119.8(3) . .
O15 Gd3 Gd4 69.7(2) . .
O2 Gd3 Gd4 74.1(2) . .
O4 Gd3 Gd4 35.7(2) . .
O14 Gd3 Gd4 120.8(4) . .
O11 Gd3 Gd4 119.9(3) . .
O12 Gd3 Gd4 160.2(3) . .
O1 Gd3 Gd4 34.4(2) . .
O10 Gd3 Gd4 99.1(3) . .
Gd1 Gd3 Gd4 60.32(2) . .
Gd2 Gd3 Gd4 55.73(2) . .
O1 Gd4 O6 90.1(4) . .
O1 Gd4 O5 133.4(3) . .
O6 Gd4 O5 71.3(3) . .
O1 Gd4 O4 70.7(4) . .
O6 Gd4 O4 140.3(4) . .
O5 Gd4 O4 146.1(4) . .
O1 Gd4 O3 72.2(3) . .
O6 Gd4 O3 132.9(3) . .
O5 Gd4 O3 89.6(3) . .
O4 Gd4 O3 75.0(3) . .
O1 Gd4 O7 146.9(3) . .
O6 Gd4 O7 74.9(3) . .
O5 Gd4 O7 69.8(3) . .
O4 Gd4 O7 102.3(3) . .
O3 Gd4 O7 138.8(3) . .
O1 Gd4 O16 80.9(3) . .
O6 Gd4 O16 66.4(4) . .
O5 Gd4 O16 124.7(3) . .
O4 Gd4 O16 76.2(3) . .
O3 Gd4 O16 145.6(3) . .
O7 Gd4 O16 66.1(3) . .
O1 Gd4 O25 125.7(3) . .
O6 Gd4 O25 144.1(4) . .
O5 Gd4 O25 81.0(3) . .
O4 Gd4 O25 65.3(4) . .
O3 Gd4 O25 67.2(3) . .
O7 Gd4 O25 74.4(3) . .
O16 Gd4 O25 116.0(3) . .
O1 Gd4 Gd5 111.2(2) . .
O6 Gd4 Gd5 40.4(2) . .
O5 Gd4 Gd5 81.9(2) . .
O4 Gd4 Gd5 114.2(2) . .
O3 Gd4 Gd5 170.8(2) . .
O7 Gd4 Gd5 40.6(2) . .
O16 Gd4 Gd5 42.8(2) . .
O25 Gd4 Gd5 114.7(2) . .
O1 Gd4 Gd2 82.2(3) . .
O6 Gd4 Gd2 171.7(3) . .
O5 Gd4 Gd2 111.8(2) . .
O4 Gd4 Gd2 39.3(3) . .
O3 Gd4 Gd2 41.2(2) . .
O7 Gd4 Gd2 113.4(2) . .
O16 Gd4 Gd2 115.3(2) . .
O25 Gd4 Gd2 43.5(2) . .
Gd5 Gd4 Gd2 146.35(3) . .
O1 Gd4 Gd1 37.4(2) . .
O6 Gd4 Gd1 108.2(3) . .
O5 Gd4 Gd1 107.8(2) . .
O4 Gd4 Gd1 77.5(2) . .
O3 Gd4 Gd1 36.7(2) . .
O7 Gd4 Gd1 175.5(3) . .
O16 Gd4 Gd1 118.0(2) . .
O25 Gd4 Gd1 101.5(2) . .
Gd5 Gd4 Gd1 143.65(3) . .
Gd2 Gd4 Gd1 63.57(2) . .
O1 Gd4 Gd6 108.8(2) . .
O6 Gd4 Gd6 36.4(3) . .
O5 Gd4 Gd6 36.4(2) . .
O4 Gd4 Gd6 176.6(3) . .
O3 Gd4 Gd6 108.2(2) . .
O7 Gd4 Gd6 76.2(2) . .
O16 Gd4 Gd6 100.3(2) . .
O25 Gd4 Gd6 116.9(2) . .
Gd5 Gd4 Gd6 62.66(2) . .
Gd2 Gd4 Gd6 144.10(3) . .
Gd1 Gd4 Gd6 104.20(2) . .
O19 Gd5 O7 145.8(4) 3_756 .
O19 Gd5 O20 82.5(5) 3_756 .
O7 Gd5 O20 95.2(5) . .
O19 Gd5 O6 87.4(4) 3_756 .
O7 Gd5 O6 76.7(3) . .
O20 Gd5 O6 148.3(4) . .
O19 Gd5 O17 122.1(4) 3_756 .
O7 Gd5 O17 88.7(4) . .
O20 Gd5 O17 71.7(5) . .
O6 Gd5 O17 137.4(4) . .
O19 Gd5 O8 76.9(4) 3_756 .
O7 Gd5 O8 69.3(3) . .
O20 Gd5 O8 77.6(4) . .
O6 Gd5 O8 70.9(3) . .
O17 Gd5 O8 140.3(4) . .
O19 Gd5 O18 71.3(4) 3_756 .
O7 Gd5 O18 138.8(4) . .
O20 Gd5 O18 111.4(5) . .
O6 Gd5 O18 93.4(4) . .
O17 Gd5 O18 71.7(4) . .
O8 Gd5 O18 145.1(4) . .
O19 Gd5 O16 132.9(4) 3_756 .
O7 Gd5 O16 67.8(3) . .
O20 Gd5 O16 138.3(4) . .
O6 Gd5 O16 67.1(3) . .
O17 Gd5 O16 70.3(4) . .
O8 Gd5 O16 125.0(3) . .
O18 Gd5 O16 71.5(4) . .
O19 Gd5 Gd4 128.1(3) 3_756 .
O7 Gd5 Gd4 42.3(2) . .
O20 Gd5 Gd4 137.3(4) . .
O6 Gd5 Gd4 40.8(3) . .
O17 Gd5 Gd4 104.5(3) . .
O8 Gd5 Gd4 81.5(2) . .
O18 Gd5 Gd4 107.1(3) . .
O16 Gd5 Gd4 43.4(2) . .
O19 Gd5 Gd7 111.9(3) 3_756 .
O7 Gd5 Gd7 35.2(2) . .
O20 Gd5 Gd7 79.4(4) . .
O6 Gd5 Gd7 76.7(3) . .
O17 Gd5 Gd7 112.9(3) . .
O8 Gd5 Gd7 35.1(2) . .
O18 Gd5 Gd7 169.2(3) . .
O16 Gd5 Gd7 100.3(2) . .
Gd4 Gd5 Gd7 62.59(2) . .
O19 Gd5 Gd6 73.2(3) 3_756 .
O7 Gd5 Gd6 76.4(2) . .
O20 Gd5 Gd6 112.8(3) . .
O6 Gd5 Gd6 35.7(3) . .
O17 Gd5 Gd6 164.7(3) . .
O8 Gd5 Gd6 36.5(2) . .
O18 Gd5 Gd6 117.5(3) . .
O16 Gd5 Gd6 100.2(2) . .
Gd4 Gd5 Gd6 61.849(19) . .
Gd7 Gd5 Gd6 55.88(2) . .
O9 Gd6 O36 70.7(3) . 3_756
O9 Gd6 O5 92.6(3) . .
O36 Gd6 O5 139.3(3) 3_756 .
O9 Gd6 O6 136.4(3) . .
O36 Gd6 O6 145.3(4) 3_756 .
O5 Gd6 O6 70.7(3) . .
O9 Gd6 O9 72.3(3) . 3_756
O36 Gd6 O9 75.0(3) 3_756 3_756
O5 Gd6 O9 136.2(3) . 3_756
O6 Gd6 O9 92.1(3) . 3_756
O9 Gd6 O8 145.2(3) . .
O36 Gd6 O8 98.2(3) 3_756 .
O5 Gd6 O8 74.4(3) . .
O6 Gd6 O8 70.1(3) . .
O9 Gd6 O8 138.2(3) 3_756 .
O9 Gd6 O30 79.3(3) . .
O36 Gd6 O30 74.6(3) 3_756 .
O5 Gd6 O30 65.7(3) . .
O6 Gd6 O30 124.2(3) . .
O9 Gd6 O30 143.8(3) 3_756 .
O8 Gd6 O30 65.9(3) . .
O9 Gd6 O34 125.1(3) . 3_756
O36 Gd6 O34 65.7(3) 3_756 3_756
O5 Gd6 O34 142.3(3) . 3_756
O6 Gd6 O34 79.6(3) . 3_756
O9 Gd6 O34 65.7(3) 3_756 3_756
O8 Gd6 O34 73.9(3) . 3_756
O30 Gd6 O34 117.4(3) . 3_756
O9 Gd6 Cl1 67.6(2) . .
O36 Gd6 Cl1 130.21(19) 3_756 .
O5 Gd6 Cl1 68.8(2) . .
O6 Gd6 Cl1 68.8(3) . .
O9 Gd6 Cl1 67.44(19) 3_756 .
O8 Gd6 Cl1 131.6(2) . .
O30 Gd6 Cl1 121.3(2) . .
O34 Gd6 Cl1 121.3(2) 3_756 .
O9 Gd6 Gd8 82.3(2) . 3_756
O36 Gd6 Gd8 39.6(2) 3_756 3_756
O5 Gd6 Gd8 174.8(2) . 3_756
O6 Gd6 Gd8 112.3(3) . 3_756
O9 Gd6 Gd8 40.94(19) 3_756 3_756
O8 Gd6 Gd8 110.5(2) . 3_756
O30 Gd6 Gd8 114.1(2) . 3_756
O34 Gd6 Gd8 42.8(2) 3_756 3_756
Cl1 Gd6 Gd8 107.97(4) . 3_756
O9 Gd6 Gd7 112.0(2) . .
O36 Gd6 Gd7 110.9(2) 3_756 .
O5 Gd6 Gd7 40.5(2) . .
O6 Gd6 Gd7 81.4(3) . .
O9 Gd6 Gd7 173.4(2) 3_756 .
O8 Gd6 Gd7 39.8(2) . .
O30 Gd6 Gd7 42.7(2) . .
O34 Gd6 Gd7 113.5(2) 3_756 .
Cl1 Gd6 Gd7 109.09(4) . .
Gd8 Gd6 Gd7 142.94(3) 3_756 .
O9 Gd6 Gd6 37.1(2) . 3_756
O36 Gd6 Gd6 76.74(19) 3_756 3_756
O5 Gd6 Gd6 112.2(2) . 3_756
O6 Gd6 Gd6 111.8(3) . 3_756
O9 Gd6 Gd6 36.8(2) 3_756 3_756
O8 Gd6 Gd6 173.4(2) . 3_756
O30 Gd6 Gd6 115.9(2) . 3_756
O34 Gd6 Gd6 100.0(2) 3_756 3_756
Cl1 Gd6 Gd6 53.58(4) . 3_756
Gd8 Gd6 Gd6 62.97(2) 3_756 3_756
Gd7 Gd6 Gd6 145.87(4) . 3_756
O8 Gd7 O7 69.9(3) . .
O8 Gd7 O26 145.5(3) . .
O7 Gd7 O26 77.2(4) . .
O8 Gd7 O27 98.1(5) . .
O7 Gd7 O27 77.1(4) . .
O26 Gd7 O27 84.3(5) . .
O8 Gd7 O5 75.7(3) . .
O7 Gd7 O5 71.0(3) . .
O26 Gd7 O5 84.0(4) . .
O27 Gd7 O5 147.7(4) . .
O8 Gd7 O29 138.6(3) . .
O7 Gd7 O29 146.3(4) . .
O26 Gd7 O29 70.5(4) . .
O27 Gd7 O29 108.0(5) . .
O5 Gd7 O29 96.2(3) . .
O8 Gd7 O28 88.0(3) . .
O7 Gd7 O28 138.6(4) . .
O26 Gd7 O28 124.8(4) . .
O27 Gd7 O28 71.7(4) . .
O5 Gd7 O28 138.2(3) . .
O29 Gd7 O28 71.1(4) . .
O8 Gd7 O30 68.6(3) . .
O7 Gd7 O30 126.8(3) . .
O26 Gd7 O30 128.2(4) . .
O27 Gd7 O30 140.3(4) . .
O5 Gd7 O30 67.6(3) . .
O29 Gd7 O30 70.8(3) . .
O28 Gd7 O30 70.6(3) . .
O8 Gd7 Gd6 41.1(2) . .
O7 Gd7 Gd6 81.7(2) . .
O26 Gd7 Gd6 124.6(3) . .
O27 Gd7 Gd6 138.8(4) . .
O5 Gd7 Gd6 40.7(2) . .
O29 Gd7 Gd6 109.2(2) . .
O28 Gd7 Gd6 104.6(2) . .
O30 Gd7 Gd6 45.1(2) . .
O8 Gd7 Gd5 36.02(19) . .
O7 Gd7 Gd5 35.0(2) . .
O26 Gd7 Gd5 112.2(3) . .
O27 Gd7 Gd5 80.7(4) . .
O5 Gd7 Gd5 76.0(2) . .
O29 Gd7 Gd5 171.2(2) . .
O28 Gd7 Gd5 111.9(3) . .
O30 Gd7 Gd5 102.0(2) . .
Gd6 Gd7 Gd5 62.18(2) . .
O8 Gd7 Gd4 75.9(2) . .
O7 Gd7 Gd4 36.7(2) . .
O26 Gd7 Gd4 71.4(3) . .
O27 Gd7 Gd4 112.3(4) . .
O5 Gd7 Gd4 35.4(2) . .
O29 Gd7 Gd4 120.1(3) . .
O28 Gd7 Gd4 163.7(3) . .
O30 Gd7 Gd4 100.8(2) . .
Gd6 Gd7 Gd4 61.51(2) . .
Gd5 Gd7 Gd4 55.28(2) . .
O31 Gd8 O36 145.8(3) . .
O31 Gd8 O35 84.3(5) . .
O36 Gd8 O35 99.7(5) . .
O31 Gd8 O9 82.9(3) . .
O36 Gd8 O9 75.8(3) . .
O35 Gd8 O9 147.7(4) . .
O31 Gd8 O36 77.6(3) . 3_756
O36 Gd8 O36 70.2(3) . 3_756
O35 Gd8 O36 78.3(4) . 3_756
O9 Gd8 O36 70.0(3) . 3_756
O31 Gd8 O32 125.9(4) . .
O36 Gd8 O32 87.1(4) . .
O35 Gd8 O32 72.7(4) . .
O9 Gd8 O32 137.6(3) . .
O36 Gd8 O32 139.3(4) 3_756 .
O31 Gd8 O33 70.5(4) . .
O36 Gd8 O33 137.4(3) . .
O35 Gd8 O33 107.3(5) . .
O9 Gd8 O33 96.1(3) . .
O36 Gd8 O33 146.7(3) 3_756 .
O32 Gd8 O33 70.9(4) . .
O31 Gd8 O34 126.8(4) . .
O36 Gd8 O34 68.3(3) . .
O35 Gd8 O34 141.3(4) . .
O9 Gd8 O34 67.5(3) . .
O36 Gd8 O34 126.0(3) 3_756 .
O32 Gd8 O34 70.1(3) . .
O33 Gd8 O34 70.0(3) . .
O31 Gd8 Gd6 123.7(2) . 3_756
O36 Gd8 Gd6 40.6(2) . 3_756
O35 Gd8 Gd6 139.8(4) . 3_756
O9 Gd8 Gd6 40.9(2) . 3_756
O36 Gd8 Gd6 80.6(2) 3_756 3_756
O32 Gd8 Gd6 103.9(3) . 3_756
O33 Gd8 Gd6 109.1(3) . 3_756
O34 Gd8 Gd6 45.4(2) . 3_756
O31 Gd8 Gd8 112.9(3) . 3_756
O36 Gd8 Gd8 36.5(2) . 3_756
O35 Gd8 Gd8 80.8(4) . 3_756
O9 Gd8 Gd8 77.20(19) . 3_756
O36 Gd8 Gd8 35.4(2) 3_756 3_756
O32 Gd8 Gd8 110.7(3) . 3_756
O33 Gd8 Gd8 171.7(3) . 3_756
O34 Gd8 Gd8 102.6(2) . 3_756
Gd6 Gd8 Gd8 62.62(2) 3_756 3_756
O31 Gd8 Gd6 71.6(2) . .
O36 Gd8 Gd6 75.6(2) . .
O35 Gd8 Gd6 112.4(3) . .
O9 Gd8 Gd6 35.3(2) . .
O36 Gd8 Gd6 35.8(2) 3_756 .
O32 Gd8 Gd6 162.5(3) . .
O33 Gd8 Gd6 120.7(3) . .
O34 Gd8 Gd6 100.4(2) . .
Gd6 Gd8 Gd6 60.93(2) 3_756 .
Gd8 Gd8 Gd6 55.844(19) 3_756 .
Gd4 O1 Gd1 106.6(4) . .
Gd4 O1 Gd3 109.5(4) . .
Gd1 O1 Gd3 98.4(3) . .
Gd1 O2 Gd3 101.8(4) . .
Gd1 O2 Gd2 110.6(4) . .
Gd3 O2 Gd2 106.2(4) . .
Gd1 O3 Gd2 110.6(4) . .
Gd1 O3 Gd4 105.8(4) . .
Gd2 O3 Gd4 97.1(3) . .
Gd2 O4 Gd3 107.8(4) . .
Gd2 O4 Gd4 99.5(4) . .
Gd3 O4 Gd4 108.7(4) . .
Gd4 O5 Gd7 109.1(3) . .
Gd4 O5 Gd6 107.3(4) . .
Gd7 O5 Gd6 98.8(4) . .
Gd5 O6 Gd4 98.8(4) . .
Gd5 O6 Gd6 109.2(4) . .
Gd4 O6 Gd6 107.5(4) . .
Gd5 O7 Gd7 109.8(4) . .
Gd5 O7 Gd4 97.1(3) . .
Gd7 O7 Gd4 107.7(4) . .
Gd7 O8 Gd5 108.9(3) . .
Gd7 O8 Gd6 99.2(3) . .
Gd5 O8 Gd6 107.2(3) . .
Gd6 O9 Gd6 106.1(3) . 3_756
Gd6 O9 Gd8 109.0(3) . .
Gd6 O9 Gd8 98.2(3) 3_756 .
C1 O10 Gd3 134.6(11) . .
C1 O10 Gd1 132.9(11) . .
Gd3 O10 Gd1 92.4(4) . .
C4 O11 Gd3 133.7(12) . .
C3 O12 Gd3 120.6(12) . .
C6 O15 Gd3 139.2(10) . .
C6 O16 Gd5 129.9(10) . .
C6 O16 Gd4 135.3(10) . .
Gd5 O16 Gd4 93.7(3) . .
C8 O17 Gd5 131.5(11) . .
C9 O18 Gd5 131.2(12) . .
C23 O19 Gd5 137.6(10) . 3_756
C1 O22 Gd2 142.6(14) . 3_756
C13 O23 Gd2 132.5(13) . .
C14 O24 Gd2 127.9(11) . .
C11 O25 Gd2 132.7(10) . .
C11 O25 Gd4 134.9(10) . .
Gd2 O25 Gd4 92.0(3) . .
C11 O26 Gd7 138.7(11) . .
C19 O28 Gd7 127.7(10) . .
C18 O29 Gd7 131.5(10) . .
C16 O30 Gd7 130.5(9) . .
C16 O30 Gd6 137.3(9) . .
Gd7 O30 Gd6 92.2(3) . .
C16 O31 Gd8 143.1(10) . .
C24 O32 Gd8 131.0(9) . .
C21 O33 Gd8 133.2(10) . .
C23 O34 Gd8 133.2(9) . .
C23 O34 Gd6 134.9(9) . 3_756
Gd8 O34 Gd6 91.8(3) . 3_756
Gd8 O36 Gd6 99.8(3) . 3_756
Gd8 O36 Gd8 108.1(3) . 3_756
Gd6 O36 Gd8 108.2(3) 3_756 3_756

loop_
_geom_bond_atom_site_label_1
_geom_bond_atom_site_label_2
_geom_bond_distance
_geom_bond_site_symmetry_2
C1 O22 1.17(3) .
C1 O10 1.29(2) .
C1 C2 1.54(3) .
C2 C3 1.41(3) .
C2 C4 1.53(3) .
C2 C5 1.66(3) .
C3 O12 1.57(3) .
C4 O11 1.50(3) .
C6 O16 1.241(19) .
C6 O15 1.27(2) .
C6 C7 1.54(2) .
C7 C8 1.57(3) .
C7 C9 1.59(3) .
C7 C10 1.61(2) .
C8 O17 1.40(2) .
C9 O18 1.35(2) .
C11 O26 1.18(2) .
C11 O25 1.276(19) .
C11 C12 1.59(2) .
C12 C13 1.48(3) .
C12 C14 1.49(2) .
C12 C15 1.53(3) .
C13 O23 1.34(2) .
C14 O24 1.44(2) .
C16 O31 1.250(17) .
C16 O30 1.264(17) .
C16 C17 1.54(2) .
C17 C18 1.48(2) .
C17 C19 1.53(2) .
C17 C20 1.56(2) .
C18 O29 1.430(19) .
C19 O28 1.415(18) .
C21 O33 1.406(19) .
C21 C22 1.58(3) .
C22 C23 1.53(2) .
C22 C25 1.58(2) .
C22 C24 1.58(2) .
C23 O19 1.224(19) .
C23 O34 1.241(17) .
C24 O32 1.430(18) .
Cl1 Gd1 3.154(4) .
Cl1 Gd6 3.224(3) 3_756
Cl1 Gd6 3.224(3) .
Gd1 O3 2.369(10) 3_756
Gd1 O3 2.369(10) .
Gd1 O2 2.368(10) 3_756
Gd1 O2 2.369(10) .
Gd1 O1 2.421(9) 3_756
Gd1 O1 2.421(9) .
Gd1 O10 2.639(11) 3_756
Gd1 O10 2.639(11) .
Gd1 Gd3 3.6825(9) 3_756
Gd1 Gd3 3.6826(9) .
Gd1 Gd4 3.8183(10) .
Gd2 O22 2.311(13) 3_756
Gd2 O4 2.321(11) .
Gd2 O2 2.395(10) .
Gd2 O3 2.396(9) .
Gd2 O24 2.397(13) .
Gd2 O23 2.426(14) .
Gd2 O25 2.489(10) .
Gd2 Gd4 3.6111(12) .
Gd2 Gd3 3.8159(14) .
Gd3 O13 2.253(9) .
Gd3 O15 2.371(10) .
Gd3 O2 2.377(11) .
Gd3 O4 2.401(11) .
Gd3 O14 2.419(15) .
Gd3 O11 2.435(13) .
Gd3 O12 2.441(14) .
Gd3 O1 2.443(10) .
Gd3 O10 2.460(11) .
Gd3 Gd4 3.9078(12) .
Gd4 O1 2.342(10) .
Gd4 O6 2.383(11) .
Gd4 O5 2.390(9) .
Gd4 O4 2.409(10) .
Gd4 O3 2.420(9) .
Gd4 O7 2.446(9) .
Gd4 O16 2.486(9) .
Gd4 O25 2.531(11) .
Gd4 Gd5 3.6072(11) .
Gd4 Gd6 3.8597(10) .
Gd5 O19 2.311(11) 3_756
Gd5 O7 2.364(11) .
Gd5 O20 2.366(14) .
Gd5 O6 2.367(10) .
Gd5 O17 2.400(10) .
Gd5 O8 2.411(8) .
Gd5 O18 2.444(11) .
Gd5 O16 2.457(10) .
Gd5 Gd7 3.8795(12) .
Gd5 Gd6 3.8885(10) .
Gd6 O9 2.386(9) .
Gd6 O36 2.400(8) 3_756
Gd6 O5 2.402(10) .
Gd6 O6 2.402(11) .
Gd6 O9 2.403(9) 3_756
Gd6 O8 2.422(8) .
Gd6 O30 2.580(10) .
Gd6 O34 2.590(9) 3_756
Gd6 Gd8 3.6354(10) 3_756
Gd6 Gd7 3.6399(11) .
Gd6 Gd6 3.8278(14) 3_756
Gd7 O8 2.359(10) .
Gd7 O7 2.378(10) .
Gd7 O26 2.378(11) .
Gd7 O27 2.390(15) .
Gd7 O5 2.392(9) .
Gd7 O29 2.415(11) .
Gd7 O28 2.445(10) .
Gd7 O30 2.472(9) .
Gd8 O31 2.320(10) .
Gd8 O36 2.353(9) .
Gd8 O35 2.378(13) .
Gd8 O9 2.406(8) .
Gd8 O36 2.417(9) 3_756
Gd8 O32 2.431(10) .
Gd8 O33 2.456(11) .
Gd8 O34 2.471(9) .
Gd8 Gd6 3.6355(10) 3_756
Gd8 Gd8 3.8621(16) 3_756
O9 Gd6 2.403(9) 3_756
O19 Gd5 2.311(11) 3_756
O22 Gd2 2.311(13) 3_756
O34 Gd6 2.590(9) 3_756
O36 Gd6 2.400(8) 3_756
O36 Gd8 2.417(9) 3_756

loop_
_platon_squeeze_void_nr
_platon_squeeze_void_average_x
_platon_squeeze_void_average_y
_platon_squeeze_void_average_z
_platon_squeeze_void_volume
_platon_squeeze_void_count_electrons
_platon_squeeze_void_content
1 0.046 -0.009 -0.016 8668 5205 ' '
